data_7204989
loop_
_publ_author_name
'Kennedy, Alan R.'
'Smith, W. Ewen'
'Tackley, Daniel R.'
'David, William I. F.'
'Shankland, Kenneth'
'Brown, Bev'
'Teat, Simon J.'

_publ_section_title
;
 Tetraaryl biphenyl diamine hole transport materials: a structural study
 utilizing both single crystal and high resolution powder diffraction
;
_journal_issue 2
_journal_name_full 'Journal of Materials Chemistry'
_journal_page_first 168
_journal_paper_doi 10.1039/b107278c
_journal_volume 12
_journal_year 2002
_chemical_formula_sum 'C38 H32 N2'
_chemical_formula_weight 516.66
_chemical_name_systematic
; 
? 
;
_space_group_IT_number 19
_symmetry_cell_setting orthorhombic
_symmetry_space_group_name_Hall 'P 2ac 2ab'
_symmetry_space_group_name_H-M 'P 21 21 21'
_atom_sites_solution_hydrogens geom
_atom_sites_solution_primary direct
_atom_sites_solution_secondary difmap
_audit_creation_method SHELXL-97
_cell_angle_alpha 90.00
_cell_angle_beta 90.00
_cell_angle_gamma 90.00
_cell_formula_units_Z 4
_cell_length_a 11.068(2)
_cell_length_b 14.472(2)
_cell_length_c 17.820(3)
_cell_measurement_reflns_used 8700
_cell_measurement_temperature 150(2)
_cell_measurement_theta_max 25.69
_cell_measurement_theta_min 3.17
_cell_volume 2854.3(8)
_computing_cell_refinement 'local program'
_computing_data_collection 'SMART  (Siemens, 1995)'
_computing_data_reduction 'SAINT  (Siemens, 1995)'
_computing_molecular_graphics 'ORTEP II'
_computing_publication_material 'SHELXL-97 (Sheldrick, 1997)'
_computing_structure_refinement 'SHELXL-97 (Sheldrick, 1997)'
_computing_structure_solution 'SHELXS (Sheldrick, 1990)'
_diffrn_ambient_temperature 150(2)
_diffrn_measured_fraction_theta_full 0.997
_diffrn_measured_fraction_theta_max 0.997
_diffrn_measurement_device_type 'Brucker SMART CCD'
_diffrn_measurement_method '\w rotation with narrow frames'
_diffrn_radiation_monochromator Si111
_diffrn_radiation_source 'Station 9.8, Daresbury SRS'
_diffrn_radiation_type synchrotron
_diffrn_radiation_wavelength 0.6892
_diffrn_reflns_av_R_equivalents 0.0708
_diffrn_reflns_av_sigmaI/netI 0.0699
_diffrn_reflns_limit_h_max 12
_diffrn_reflns_limit_h_min -12
_diffrn_reflns_limit_k_max 12
_diffrn_reflns_limit_k_min -16
_diffrn_reflns_limit_l_max 20
_diffrn_reflns_limit_l_min -20
_diffrn_reflns_number 12992
_diffrn_reflns_theta_full 23.00
_diffrn_reflns_theta_max 23.00
_diffrn_reflns_theta_min 2.10
_diffrn_standards_decay_% '26.7 see comment above'
_diffrn_standards_number 0
_exptl_absorpt_coefficient_mu 0.070
_exptl_absorpt_correction_type empirical
_exptl_absorpt_process_details 'SADABS - see comment below'
_exptl_crystal_colour colourless
_exptl_crystal_density_diffrn 1.202
_exptl_crystal_density_method 'not measured'
_exptl_crystal_description tabular
_exptl_crystal_F_000 1096
_exptl_crystal_size_max 0.120
_exptl_crystal_size_mid 0.060
_exptl_crystal_size_min 0.060
_refine_diff_density_max 0.356
_refine_diff_density_min -0.249
_refine_diff_density_rms 0.044
_refine_ls_extinction_coef 0.019(2)
_refine_ls_extinction_expression Fc^*^=kFc[1+0.001xFc^2^\l^3^/sin(2\q)]^-1/4^
_refine_ls_extinction_method SHELXL
_refine_ls_goodness_of_fit_ref 1.065
_refine_ls_hydrogen_treatment mixed
_refine_ls_matrix_type full
_refine_ls_number_parameters 370
_refine_ls_number_reflns 4344
_refine_ls_number_restraints 0
_refine_ls_restrained_S_all 1.065
_refine_ls_R_factor_all 0.0868
_refine_ls_R_factor_gt 0.0668
_refine_ls_shift/su_max 0.006
_refine_ls_shift/su_mean 0.000
_refine_ls_structure_factor_coef Fsqd
_refine_ls_weighting_details ' w=1/[\s^2^(Fo^2^)+(0.0616P)^2^+1.5469P] where P=(Fo^2^+2Fc^2^)/3'
_refine_ls_weighting_scheme calc
_refine_ls_wR_factor_gt 0.1485
_refine_ls_wR_factor_ref 0.1561
_reflns_number_gt 3405
_reflns_number_total 4344
_reflns_threshold_expression >2sigma(I)
_cod_data_source_file b107278c.txt
_cod_data_source_block str63
_cod_original_cell_volume 2854.4(9)
_cod_original_sg_symbol_H-M P212121
_cod_database_code 7204989

loop_
_symmetry_equiv_pos_as_xyz
'x, y, z'
'-x+1/2, -y, z+1/2'
'-x, y+1/2, -z+1/2'
'x+1/2, -y+1/2, -z'

loop_
_atom_site_label
_atom_site_type_symbol
_atom_site_fract_x
_atom_site_fract_y
_atom_site_fract_z
_atom_site_U_iso_or_equiv
_atom_site_adp_type
_atom_site_occupancy
_atom_site_calc_flag
_atom_site_refinement_flags
_atom_site_disorder_assembly
_atom_site_disorder_group
N1 N 0.7352(3) 0.3207(2) -0.20037(16) 0.0457(9) Uani 1 d . . .
N2 N 0.7634(3) 0.1062(2) 0.33034(16) 0.0429(8) Uani 1 d . . .
C1 C 0.7405(4) 0.2875(3) -0.1260(2) 0.0405(10) Uani 1 d . . .
C2 C 0.8146(4) 0.3285(3) -0.0734(2) 0.0427(10) Uani 1 d . . .
H2 H 0.8630 0.3799 -0.0873 0.051 Uiso 1 calc R . .
C3 C 0.8190(4) 0.2953(3) -0.0005(2) 0.0398(10) Uani 1 d . . .
H3 H 0.8714 0.3242 0.0346 0.048 Uiso 1 calc R . .
C4 C 0.7494(4) 0.2215(2) 0.0225(2) 0.0351(9) Uani 1 d . . .
C5 C 0.6740(4) 0.1797(3) -0.0308(2) 0.0389(9) Uani 1 d . . .
H5 H 0.6248 0.1288 -0.0168 0.047 Uiso 1 calc R . .
C6 C 0.6711(4) 0.2125(3) -0.1035(2) 0.0410(10) Uani 1 d . . .
H6 H 0.6203 0.1829 -0.1392 0.049 Uiso 1 calc R . .
C7 C 0.7542(4) 0.1887(3) 0.10188(18) 0.0354(9) Uani 1 d . . .
C8 C 0.8600(4) 0.1913(3) 0.1433(2) 0.0365(9) Uani 1 d . . .
H8 H 0.9320 0.2125 0.1200 0.044 Uiso 1 calc R . .
C9 C 0.8642(3) 0.1642(3) 0.2175(2) 0.0383(9) Uani 1 d . . .
H9 H 0.9382 0.1675 0.2443 0.046 Uiso 1 calc R . .
C10 C 0.7602(3) 0.1317(2) 0.25334(19) 0.0350(9) Uani 1 d . . .
C11 C 0.6537(4) 0.1283(3) 0.2127(2) 0.0407(10) Uani 1 d . . .
H11 H 0.5817 0.1065 0.2357 0.049 Uiso 1 calc R . .
C12 C 0.6517(4) 0.1567(3) 0.1385(2) 0.0420(10) Uani 1 d . . .
H12 H 0.5775 0.1543 0.1117 0.050 Uiso 1 calc R . .
C13 C 0.8713(3) 0.0747(3) 0.3649(2) 0.0393(10) Uani 1 d . . .
C14 C 0.9459(4) 0.0119(3) 0.3291(2) 0.0422(10) Uani 1 d . . .
H14 H 0.9263 -0.0108 0.2806 0.051 Uiso 1 calc R . .
C15 C 1.0509(4) -0.0175(3) 0.3659(3) 0.0529(12) Uani 1 d . . .
H15 H 1.1034 -0.0603 0.3420 0.064 Uiso 1 calc R . .
C16 C 1.0787(4) 0.0149(4) 0.4362(3) 0.0619(14) Uani 1 d . . .
H16 H 1.1510 -0.0047 0.4600 0.074 Uiso 1 calc R . .
C17 C 1.0031(4) 0.0751(4) 0.4721(3) 0.0599(13) Uani 1 d . . .
C18 C 0.9007(4) 0.1054(3) 0.4361(3) 0.0542(12) Uani 1 d . . .
H18 H 0.8491 0.1483 0.4606 0.065 Uiso 1 calc R . .
C19 C 0.6549(3) 0.1035(3) 0.3725(2) 0.0416(10) Uani 1 d . . .
C20 C 0.6242(4) 0.0235(3) 0.4087(2) 0.0507(11) Uani 1 d . . .
H20 H 0.6766 -0.0283 0.4053 0.061 Uiso 1 calc R . .
C21 C 0.5175(4) 0.0160(4) 0.4505(3) 0.0605(13) Uani 1 d . . .
C22 C 0.4443(4) 0.0931(5) 0.4543(3) 0.0678(15) Uani 1 d . . .
H22 H 0.3707 0.0899 0.4816 0.081 Uiso 1 calc R . .
C23 C 0.4756(4) 0.1744(4) 0.4194(3) 0.0664(14) Uani 1 d . . .
H23 H 0.4247 0.2270 0.4236 0.080 Uiso 1 calc R . .
C24 C 0.5803(4) 0.1793(4) 0.3786(2) 0.0563(12) Uani 1 d . . .
H24 H 0.6016 0.2355 0.3544 0.068 Uiso 1 calc R . .
C25 C 0.4803(7) -0.0714(6) 0.4828(4) 0.077(3) Uani 0.704(12) d P A 1
H25A H 0.3919 -0.0742 0.4846 0.115 Uiso 0.704(12) calc PR A 1
H25B H 0.5128 -0.0767 0.5338 0.115 Uiso 0.704(12) calc PR A 1
H25C H 0.5111 -0.1222 0.4519 0.115 Uiso 0.704(12) calc PR A 1
C25A C 1.0459(17) 0.0912(13) 0.5418(10) 0.071(6) Uiso 0.296(12) d P A 2
H25D H 1.1265 0.0639 0.5468 0.107 Uiso 0.296(12) calc PR A 2
H25E H 0.9914 0.0635 0.5789 0.107 Uiso 0.296(12) calc PR A 2
H25F H 1.0509 0.1580 0.5504 0.107 Uiso 0.296(12) calc PR A 2
C26 C 0.7377(4) 0.2584(3) -0.2617(2) 0.0474(11) Uani 1 d . . .
C27 C 0.6739(4) 0.2779(3) -0.3259(2) 0.0512(11) Uani 1 d . . .
H27 H 0.6308 0.3344 -0.3307 0.061 Uiso 1 calc R . .
C28 C 0.6735(6) 0.2113(5) -0.3856(3) 0.0797(18) Uani 1 d . . .
H28 H 0.6336 0.2308 -0.4300 0.096 Uiso 1 calc R B 1
C29 C 0.7137(12) 0.1383(8) -0.3881(6) 0.047(3) Uiso 0.52(2) d P C 1
H29 H 0.7011 0.0979 -0.4294 0.056 Uiso 0.52(2) calc PR C 1
C30 C 0.7852(9) 0.1129(6) -0.3232(6) 0.036(3) Uiso 0.52(2) d P C 1
H30 H 0.8221 0.0536 -0.3220 0.043 Uiso 0.52(2) calc PR C 1
C29A C 0.7596(12) 0.1243(7) -0.3691(7) 0.046(3) Uiso 0.48(2) d P C 2
H29A H 0.7596 0.0752 -0.4045 0.055 Uiso 0.48(2) calc PR C 2
C30A C 0.8381(18) 0.1156(9) -0.3033(8) 0.075(5) Uiso 0.48(2) d P C 2
H30A H 0.9020 0.0725 -0.2966 0.090 Uiso 0.48(2) calc PR C 2
C31 C 0.8036(6) 0.1775(3) -0.2567(3) 0.0757(17) Uani 1 d . . .
H31 H 0.8554 0.1636 -0.2157 0.091 Uiso 1 calc R D 1
C32 C 0.7491(4) 0.4171(3) -0.2139(2) 0.0482(11) Uani 1 d . . .
C33 C 0.6793(6) 0.4790(3) -0.1750(3) 0.0709(15) Uani 1 d . . .
H33 H 0.6201 0.4589 -0.1400 0.085 Uiso 1 calc R . .
C34 C 0.6997(6) 0.5778(4) -0.1898(3) 0.0746(17) Uani 1 d . . .
C35 C 0.7875(5) 0.6019(4) -0.2408(3) 0.0651(14) Uani 1 d . . .
H35 H 0.8022 0.6657 -0.2492 0.078 Uiso 1 calc R . .
C36 C 0.8518(5) 0.5419(4) -0.2785(3) 0.0672(14) Uani 1 d . . .
H36 H 0.9100 0.5621 -0.3141 0.081 Uiso 1 calc R . .
C37 C 0.8341(4) 0.4496(3) -0.2658(3) 0.0567(12) Uani 1 d . . .
H37 H 0.8810 0.4061 -0.2931 0.068 Uiso 1 calc R . .
C38A C 0.654(3) 0.6513(13) -0.1377(12) 0.050(9) Uiso 0.28(4) d P E 2
H38D H 0.7211 0.6739 -0.1066 0.075 Uiso 0.28(4) calc PR E 2
H38E H 0.5911 0.6255 -0.1053 0.075 Uiso 0.28(4) calc PR E 2
H38F H 0.6208 0.7026 -0.1670 0.075 Uiso 0.28(4) calc PR E 2
C38 C 0.606(2) 0.6334(11) -0.1571(11) 0.125(5) Uiso 0.72(4) d P E 1
H38A H 0.6010 0.6209 -0.1032 0.187 Uiso 0.72(4) calc PR E 1
H38B H 0.5284 0.6184 -0.1808 0.187 Uiso 0.72(4) calc PR E 1
H38C H 0.6241 0.6990 -0.1652 0.187 Uiso 0.72(4) calc PR E 1

loop_
_atom_site_aniso_label
_atom_site_aniso_U_11
_atom_site_aniso_U_22
_atom_site_aniso_U_33
_atom_site_aniso_U_23
_atom_site_aniso_U_13
_atom_site_aniso_U_12
N1 0.063(2) 0.0312(18) 0.0426(18) 0.0048(15) -0.0058(17) 0.0097(18)
N2 0.0306(18) 0.058(2) 0.0401(18) 0.0047(15) 0.0069(15) 0.0093(17)
C1 0.042(2) 0.035(2) 0.044(2) -0.0005(17) -0.008(2) 0.016(2)
C2 0.041(2) 0.035(2) 0.052(2) 0.0082(19) -0.006(2) -0.002(2)
C3 0.035(2) 0.039(2) 0.046(2) -0.0017(18) -0.0085(18) 0.0019(19)
C4 0.0282(19) 0.029(2) 0.048(2) 0.0043(16) -0.0034(18) 0.0045(19)
C5 0.038(2) 0.031(2) 0.047(2) 0.0004(17) -0.0041(18) 0.0030(19)
C6 0.045(2) 0.031(2) 0.047(2) -0.0047(17) -0.0053(19) -0.002(2)
C7 0.031(2) 0.036(2) 0.0399(19) 0.0006(16) 0.0008(17) 0.0048(19)
C8 0.036(2) 0.035(2) 0.038(2) 0.0036(16) -0.0005(17) -0.0004(18)
C9 0.032(2) 0.034(2) 0.049(2) 0.0010(18) -0.0007(18) 0.0009(18)
C10 0.035(2) 0.031(2) 0.039(2) -0.0035(16) 0.0006(18) 0.0080(18)
C11 0.031(2) 0.049(2) 0.042(2) -0.0027(18) 0.0000(18) -0.0028(19)
C12 0.036(2) 0.046(2) 0.044(2) -0.0035(18) -0.0043(18) 0.0027(19)
C13 0.032(2) 0.043(2) 0.043(2) 0.0121(19) 0.0033(17) 0.0052(19)
C14 0.038(2) 0.040(2) 0.049(2) 0.0123(19) 0.0117(19) 0.008(2)
C15 0.036(2) 0.045(3) 0.078(3) 0.022(2) 0.017(2) 0.017(2)
C16 0.035(3) 0.073(4) 0.078(4) 0.035(3) -0.011(2) -0.002(3)
C17 0.046(3) 0.075(3) 0.059(3) 0.017(3) -0.012(2) -0.005(3)
C18 0.053(3) 0.058(3) 0.052(3) -0.002(2) 0.007(2) -0.001(2)
C19 0.030(2) 0.057(3) 0.038(2) 0.0012(19) 0.0021(17) 0.003(2)
C20 0.034(2) 0.066(3) 0.052(3) 0.002(2) 0.0053(19) 0.003(2)
C21 0.042(3) 0.085(4) 0.055(3) 0.011(3) 0.008(2) -0.007(3)
C22 0.036(3) 0.114(5) 0.054(3) -0.008(3) 0.011(2) 0.006(3)
C23 0.046(3) 0.092(4) 0.062(3) -0.016(3) 0.009(2) 0.016(3)
C24 0.050(3) 0.064(3) 0.055(3) -0.002(2) 0.008(2) 0.027(2)
C25 0.059(5) 0.100(7) 0.070(5) 0.039(5) 0.015(4) 0.001(4)
C26 0.062(3) 0.031(2) 0.050(2) 0.0026(18) 0.004(2) 0.000(2)
C27 0.056(3) 0.052(3) 0.046(2) -0.006(2) -0.002(2) -0.018(2)
C28 0.081(4) 0.091(5) 0.067(3) -0.012(3) 0.024(3) -0.037(4)
C31 0.119(5) 0.048(3) 0.061(3) 0.009(2) 0.028(3) 0.025(3)
C32 0.061(3) 0.038(2) 0.046(2) -0.0032(19) -0.025(2) 0.005(2)
C33 0.100(4) 0.054(3) 0.059(3) 0.000(2) -0.021(3) 0.030(3)
C34 0.101(4) 0.061(3) 0.062(3) -0.028(3) -0.022(3) 0.043(3)
C35 0.068(3) 0.080(4) 0.048(3) 0.016(3) -0.007(2) -0.014(3)
C36 0.064(3) 0.064(3) 0.074(3) -0.003(3) -0.012(3) -0.005(3)
C37 0.055(3) 0.045(3) 0.071(3) 0.013(2) -0.018(2) -0.009(2)

loop_
_atom_type_symbol
_atom_type_description
_atom_type_scat_dispersion_real
_atom_type_scat_dispersion_imag
_atom_type_scat_source
N N 0.0061 0.0033 'International Tables Vol C Tables 4.2.6.8 and 6.1.1.4'
C C 0.0033 0.0016 'International Tables Vol C Tables 4.2.6.8 and 6.1.1.4'
H H 0.0000 0.0000 'International Tables Vol C Tables 4.2.6.8 and 6.1.1.4'

loop_
_geom_angle_atom_site_label_1
_geom_angle_atom_site_label_2
_geom_angle_atom_site_label_3
_geom_angle
_geom_angle_site_symmetry_1
_geom_angle_site_symmetry_3
_geom_angle_publ_flag
C1 N1 C26 120.4(3) . . ?
C1 N1 C32 119.3(3) . . ?
C26 N1 C32 119.4(3) . . ?
C19 N2 C13 118.3(3) . . ?
C19 N2 C10 119.9(3) . . ?
C13 N2 C10 121.5(3) . . ?
C2 C1 C6 118.0(3) . . ?
C2 C1 N1 121.1(4) . . ?
C6 C1 N1 121.0(4) . . ?
C1 C2 C3 120.6(4) . . ?
C4 C3 C2 121.8(4) . . ?
C3 C4 C5 117.7(3) . . ?
C3 C4 C7 120.5(3) . . ?
C5 C4 C7 121.7(3) . . ?
C6 C5 C4 120.1(4) . . ?
C5 C6 C1 121.7(4) . . ?
C8 C7 C12 116.7(3) . . ?
C8 C7 C4 121.8(3) . . ?
C12 C7 C4 121.5(4) . . ?
C9 C8 C7 122.1(4) . . ?
C8 C9 C10 120.4(4) . . ?
C11 C10 C9 118.3(3) . . ?
C11 C10 N2 121.1(3) . . ?
C9 C10 N2 120.6(3) . . ?
C12 C11 C10 120.2(4) . . ?
C11 C12 C7 122.3(4) . . ?
C14 C13 C18 119.5(4) . . ?
C14 C13 N2 120.9(4) . . ?
C18 C13 N2 119.5(4) . . ?
C13 C14 C15 118.7(4) . . ?
C16 C15 C14 120.6(4) . . ?
C17 C16 C15 120.6(4) . . ?
C25A C17 C16 109.1(9) . . ?
C25A C17 C18 131.6(10) . . ?
C16 C17 C18 119.3(5) . . ?
C17 C18 C13 121.3(5) . . ?
C20 C19 C24 119.3(4) . . ?
C20 C19 N2 118.9(4) . . ?
C24 C19 N2 121.8(4) . . ?
C19 C20 C21 121.7(4) . . ?
C22 C21 C20 117.3(5) . . ?
C22 C21 C25 121.3(5) . . ?
C20 C21 C25 121.2(6) . . ?
C23 C22 C21 121.4(4) . . ?
C24 C23 C22 119.9(5) . . ?
C23 C24 C19 120.4(5) . . ?
C27 C26 C31 119.9(4) . . ?
C27 C26 N1 120.1(4) . . ?
C31 C26 N1 120.0(4) . . ?
C26 C27 C28 118.7(5) . . ?
C29 C28 C27 130.3(9) . . ?
C29 C28 C29A 19.1(7) . . ?
C27 C28 C29A 112.9(6) . . ?
C28 C29 C30 114.5(10) . . ?
C29 C30 C31 122.5(7) . . ?
C30A C29A C28 124.5(9) . . ?
C31 C30A C29A 106.4(12) . . ?
C30A C31 C26 135.1(9) . . ?
C30A C31 C30 26.5(8) . . ?
C26 C31 C30 113.6(6) . . ?
C33 C32 C37 119.6(4) . . ?
C33 C32 N1 119.5(4) . . ?
C37 C32 N1 120.9(4) . . ?
C32 C33 C34 117.2(5) . . ?
C35 C34 C38 129.6(8) . . ?
C35 C34 C33 118.2(5) . . ?
C38 C34 C33 111.1(9) . . ?
C35 C34 C38A 117.9(10) . . ?
C38 C34 C38A 27.0(8) . . ?
C33 C34 C38A 121.8(9) . . ?
C36 C35 C34 123.8(5) . . ?
C35 C36 C37 118.9(5) . . ?
C36 C37 C32 122.2(5) . . ?

loop_
_geom_bond_atom_site_label_1
_geom_bond_atom_site_label_2
_geom_bond_distance
_geom_bond_site_symmetry_2
_geom_bond_publ_flag
N1 C1 1.411(5) . ?
N1 C26 1.416(5) . ?
N1 C32 1.425(5) . ?
N2 C19 1.417(5) . ?
N2 C13 1.418(5) . ?
N2 C10 1.422(5) . ?
C1 C2 1.380(6) . ?
C1 C6 1.389(6) . ?
C2 C3 1.386(5) . ?
C3 C4 1.380(5) . ?
C4 C5 1.401(5) . ?
C4 C7 1.493(5) . ?
C5 C6 1.381(5) . ?
C7 C8 1.385(5) . ?
C7 C12 1.389(6) . ?
C8 C9 1.379(5) . ?
C9 C10 1.398(5) . ?
C10 C11 1.385(5) . ?
C11 C12 1.385(6) . ?
C13 C14 1.384(5) . ?
C13 C18 1.385(6) . ?
C14 C15 1.401(6) . ?
C15 C16 1.372(7) . ?
C16 C17 1.367(7) . ?
C17 C25A 1.350(18) . ?
C17 C18 1.374(7) . ?
C19 C20 1.367(6) . ?
C19 C24 1.378(6) . ?
C20 C21 1.400(6) . ?
C21 C22 1.381(7) . ?
C21 C25 1.449(9) . ?
C22 C23 1.374(8) . ?
C23 C24 1.370(7) . ?
C26 C27 1.375(6) . ?
C26 C31 1.382(6) . ?
C27 C28 1.435(7) . ?
C28 C29 1.146(13) . ?
C28 C29A 1.605(16) . ?
C29 C30 1.450(15) . ?
C30 C31 1.523(11) . ?
C29A C30A 1.465(19) . ?
C30A C31 1.281(13) . ?
C32 C33 1.370(6) . ?
C32 C37 1.400(7) . ?
C33 C34 1.472(8) . ?
C34 C35 1.375(7) . ?
C34 C38 1.437(13) . ?
C34 C38A 1.499(18) . ?
C35 C36 1.308(7) . ?
C36 C37 1.369(7) . ?

loop_
_geom_torsion_atom_site_label_1
_geom_torsion_atom_site_label_2
_geom_torsion_atom_site_label_3
_geom_torsion_atom_site_label_4
_geom_torsion
_geom_torsion_site_symmetry_1
_geom_torsion_site_symmetry_2
_geom_torsion_site_symmetry_3
_geom_torsion_site_symmetry_4
_geom_torsion_publ_flag
C26 N1 C1 C2 135.2(4) . . . . ?
C32 N1 C1 C2 -33.6(6) . . . . ?
C26 N1 C1 C6 -44.8(6) . . . . ?
C32 N1 C1 C6 146.4(4) . . . . ?
C6 C1 C2 C3 0.0(6) . . . . ?
N1 C1 C2 C3 179.9(4) . . . . ?
C1 C2 C3 C4 -0.7(6) . . . . ?
C2 C3 C4 C5 0.6(6) . . . . ?
C2 C3 C4 C7 -178.7(4) . . . . ?
C3 C4 C5 C6 0.1(5) . . . . ?
C7 C4 C5 C6 179.4(4) . . . . ?
C4 C5 C6 C1 -0.8(6) . . . . ?
C2 C1 C6 C5 0.7(6) . . . . ?
N1 C1 C6 C5 -179.2(4) . . . . ?
C3 C4 C7 C8 -34.7(5) . . . . ?
C5 C4 C7 C8 146.1(4) . . . . ?
C3 C4 C7 C12 143.3(4) . . . . ?
C5 C4 C7 C12 -36.0(5) . . . . ?
C12 C7 C8 C9 -0.3(6) . . . . ?
C4 C7 C8 C9 177.7(3) . . . . ?
C7 C8 C9 C10 0.7(6) . . . . ?
C8 C9 C10 C11 -0.4(5) . . . . ?
C8 C9 C10 N2 -178.2(3) . . . . ?
C19 N2 C10 C11 -18.9(5) . . . . ?
C13 N2 C10 C11 155.2(4) . . . . ?
C19 N2 C10 C9 158.8(4) . . . . ?
C13 N2 C10 C9 -27.1(5) . . . . ?
C9 C10 C11 C12 -0.1(5) . . . . ?
N2 C10 C11 C12 177.6(3) . . . . ?
C10 C11 C12 C7 0.5(6) . . . . ?
C8 C7 C12 C11 -0.2(6) . . . . ?
C4 C7 C12 C11 -178.3(3) . . . . ?
C19 N2 C13 C14 130.3(4) . . . . ?
C10 N2 C13 C14 -43.8(5) . . . . ?
C19 N2 C13 C18 -48.0(5) . . . . ?
C10 N2 C13 C18 137.9(4) . . . . ?
C18 C13 C14 C15 -1.2(6) . . . . ?
N2 C13 C14 C15 -179.5(4) . . . . ?
C13 C14 C15 C16 0.4(6) . . . . ?
C14 C15 C16 C17 1.3(7) . . . . ?
C15 C16 C17 C25A 175.7(9) . . . . ?
C15 C16 C17 C18 -2.2(7) . . . . ?
C25A C17 C18 C13 -175.9(11) . . . . ?
C16 C17 C18 C13 1.4(7) . . . . ?
C14 C13 C18 C17 0.3(7) . . . . ?
N2 C13 C18 C17 178.6(4) . . . . ?
C13 N2 C19 C20 -49.9(5) . . . . ?
C10 N2 C19 C20 124.3(4) . . . . ?
C13 N2 C19 C24 129.5(4) . . . . ?
C10 N2 C19 C24 -56.3(5) . . . . ?
C24 C19 C20 C21 1.3(6) . . . . ?
N2 C19 C20 C21 -179.2(4) . . . . ?
C19 C20 C21 C22 -0.4(7) . . . . ?
C19 C20 C21 C25 174.3(5) . . . . ?
C20 C21 C22 C23 -1.0(7) . . . . ?
C25 C21 C22 C23 -175.6(6) . . . . ?
C21 C22 C23 C24 1.3(8) . . . . ?
C22 C23 C24 C19 -0.3(7) . . . . ?
C20 C19 C24 C23 -1.0(7) . . . . ?
N2 C19 C24 C23 179.6(4) . . . . ?
C1 N1 C26 C27 146.1(4) . . . . ?
C32 N1 C26 C27 -45.1(6) . . . . ?
C1 N1 C26 C31 -33.3(6) . . . . ?
C32 N1 C26 C31 135.5(5) . . . . ?
C31 C26 C27 C28 2.4(7) . . . . ?
N1 C26 C27 C28 -177.0(4) . . . . ?
C26 C27 C28 C29 5.1(10) . . . . ?
C26 C27 C28 C29A -4.4(7) . . . . ?
C27 C28 C29 C30 -6.2(13) . . . . ?
C29A C28 C29 C30 21.4(16) . . . . ?
C28 C29 C30 C31 0.9(12) . . . . ?
C29 C28 C29A C30A -162(3) . . . . ?
C27 C28 C29A C30A -4.4(12) . . . . ?
C28 C29A C30A C31 14.2(15) . . . . ?
C29A C30A C31 C26 -19.7(17) . . . . ?
C29A C30A C31 C30 22.3(11) . . . . ?
C27 C26 C31 C30A 12.7(14) . . . . ?
N1 C26 C31 C30A -167.9(12) . . . . ?
C27 C26 C31 C30 -6.3(7) . . . . ?
N1 C26 C31 C30 173.1(5) . . . . ?
C29 C30 C31 C30A -144(2) . . . . ?
C29 C30 C31 C26 5.1(10) . . . . ?
C1 N1 C32 C33 -51.8(5) . . . . ?
C26 N1 C32 C33 139.3(4) . . . . ?
C1 N1 C32 C37 127.5(4) . . . . ?
C26 N1 C32 C37 -41.4(6) . . . . ?
C37 C32 C33 C34 -0.9(6) . . . . ?
N1 C32 C33 C34 178.4(4) . . . . ?
C32 C33 C34 C35 -0.5(7) . . . . ?
C32 C33 C34 C38 168.6(12) . . . . ?
C32 C33 C34 C38A -163.6(14) . . . . ?
C38 C34 C35 C36 -164.9(16) . . . . ?
C33 C34 C35 C36 1.8(7) . . . . ?
C38A C34 C35 C36 165.6(13) . . . . ?
C34 C35 C36 C37 -1.7(8) . . . . ?
C35 C36 C37 C32 0.2(7) . . . . ?
C33 C32 C37 C36 1.1(6) . . . . ?
N1 C32 C37 C36 -178.2(4) . . . . ?
